data_7230700
loop_
_publ_author_name
'Daigre, Gilles'
'Lemoine, Pierric'
'Pham, Thi Diep'
'Demange, Val\'erie'
'Gautier, R\'egis'
'Naumov, Nikolay G.'
'Ledneva, Alexandra'
'Amela-Cortes, Maria'
'Dumait, No\'ee'
'Audebrand, Nathalie'
'Cordier, St\'ephane'

_publ_section_title
;
 Low dimensional solids based on Mo6 cluster cyanides and Mn2+, Mn3+ or
 Cd2+ metal ions: crystal chemistry, magnetic and optical properties
;
_journal_issue 24
_journal_name_full CrystEngComm
_journal_page_first 3396
_journal_paper_doi 10.1039/C8CE00113H
_journal_volume 20
_journal_year 2018
_chemical_formula_sum 'C6 Br6 Cs0.82 Mn Mo6 N6 O2 Se2'
_chemical_formula_weight 1564.73
_space_group_crystal_system orthorhombic
_space_group_IT_number 74
_space_group_name_Hall '-I 2b 2'
_space_group_name_H-M_alt 'I m m a'
_symmetry_space_group_name_Hall '-I 2b 2'
_symmetry_space_group_name_H-M 'I m m a'
_audit_creation_method SHELXL-2017/1
_audit_update_record
;
2017-10-28 deposited with the CCDC.
2018-05-21 downloaded from the CCDC.
;
_cell_angle_alpha 90
_cell_angle_beta 90
_cell_angle_gamma 90
_cell_formula_units_Z 4
_cell_length_a 19.6163(10)
_cell_length_b 10.2909(7)
_cell_length_c 13.8615(8)
_cell_measurement_reflns_used 2045
_cell_measurement_temperature 296(2)
_cell_measurement_theta_max 27.48
_cell_measurement_theta_min 2.46
_cell_volume 2798.2(3)
_computing_structure_refinement 'SHELXL-2017/1 (Sheldrick, 2017)'
_computing_structure_solution 'SHELXT 2014/5 (Sheldrick, 2014)'
_diffrn_ambient_temperature 296(2)
_diffrn_detector_area_resol_mean 'CCD plate'
_diffrn_measured_fraction_theta_full 0.996
_diffrn_measured_fraction_theta_max 0.995
_diffrn_measurement_device_type 'APEXII, Bruker-AXS'
_diffrn_measurement_method 'CCD rotation images, thin slices'
_diffrn_radiation_type MoK\a
_diffrn_radiation_wavelength 0.71073
_diffrn_reflns_av_R_equivalents 0.0316
_diffrn_reflns_av_unetI/netI 0.0438
_diffrn_reflns_Laue_measured_fraction_full 0.996
_diffrn_reflns_Laue_measured_fraction_max 0.995
_diffrn_reflns_limit_h_max 25
_diffrn_reflns_limit_h_min 0
_diffrn_reflns_limit_k_max 13
_diffrn_reflns_limit_k_min -13
_diffrn_reflns_limit_l_max 18
_diffrn_reflns_limit_l_min -17
_diffrn_reflns_number 4299
_diffrn_reflns_point_group_measured_fraction_full 0.996
_diffrn_reflns_point_group_measured_fraction_max 0.995
_diffrn_reflns_theta_full 25.242
_diffrn_reflns_theta_max 27.513
_diffrn_reflns_theta_min 2.465
_diffrn_source 'fine-focus sealed tube'
_exptl_absorpt_coefficient_mu 15.272
_exptl_absorpt_correction_T_max 0.7456
_exptl_absorpt_correction_T_min 0.5413
_exptl_absorpt_correction_type multi-scan
_exptl_absorpt_process_details 'Sheldrick, G.M. (2014). SADABS Bruker AXS Inc., Madison, Wisconsin, USA'
_exptl_crystal_colour red
_exptl_crystal_density_diffrn 3.714
_exptl_crystal_description prism
_exptl_crystal_F_000 2776
_exptl_crystal_size_max 0.20
_exptl_crystal_size_mid 0.15
_exptl_crystal_size_min 0.05
_exptl_transmission_factor_max 0.7456
_exptl_transmission_factor_min 0.5413
_refine_diff_density_max 1.697
_refine_diff_density_min -1.386
_refine_diff_density_rms 0.189
_refine_ls_extinction_method none
_refine_ls_goodness_of_fit_ref 1.015
_refine_ls_hydrogen_treatment undef
_refine_ls_matrix_type full
_refine_ls_number_parameters 85
_refine_ls_number_reflns 1742
_refine_ls_number_restraints 0
_refine_ls_restrained_S_all 1.015
_refine_ls_R_factor_all 0.0498
_refine_ls_R_factor_gt 0.0300
_refine_ls_shift/su_max 0.000
_refine_ls_shift/su_mean 0.000
_refine_ls_structure_factor_coef Fsqd
_refine_ls_weighting_details 'w=1/[\s^2^(Fo^2^)+(0.0290P)^2^] where P=(Fo^2^+2Fc^2^)/3'
_refine_ls_weighting_scheme calc
_refine_ls_wR_factor_gt 0.0648
_refine_ls_wR_factor_ref 0.0702
_reflns_Friedel_coverage 0.000
_reflns_number_gt 1274
_reflns_number_total 1742
_reflns_threshold_expression 'I > 2\s(I)'
_cod_data_source_file c8ce00113h2.cif
_cod_data_source_block shelx_CCDC5
_cod_depositor_comments 'Adding full bibliography for 7230695--7230700.cif.'
_cod_database_code 7230700
_shelx_shelxl_version_number 2017/1
_shelx_space_group_comment
;
The symmetry employed for this shelxl refinement is uniquely defined
by the following loop, which should always be used as a source of
symmetry information in preference to the above space-group names.
They are only intended as comments.
;

loop_
_space_group_symop_operation_xyz
'x, y, z'
'-x, -y+1/2, z'
'-x, y+1/2, -z'
'x, -y, -z'
'x+1/2, y+1/2, z+1/2'
'-x+1/2, -y+1, z+1/2'
'-x+1/2, y+1, -z+1/2'
'x+1/2, -y+1/2, -z+1/2'
'-x, -y, -z'
'x, y-1/2, -z'
'x, -y-1/2, z'
'-x, y, z'
'-x+1/2, -y+1/2, -z+1/2'
'x+1/2, y, -z+1/2'
'x+1/2, -y, z+1/2'
'-x+1/2, y+1/2, z+1/2'

loop_
_atom_site_label
_atom_site_type_symbol
_atom_site_fract_x
_atom_site_fract_y
_atom_site_fract_z
_atom_site_U_iso_or_equiv
_atom_site_adp_type
_atom_site_occupancy
_atom_site_site_symmetry_order
_atom_site_calc_flag
_atom_site_refinement_flags_posn
_atom_site_refinement_flags_adp
_atom_site_refinement_flags_occupancy
Mo1 Mo 0.30167(3) 0.750000 0.63643(5) 0.01702(16) Uani 1 2 d S T P
Mo2 Mo 0.30704(2) 0.62183(5) 0.80109(3) 0.01804(13) Uani 1 1 d . . .
Br1 Br 0.41143(3) 0.750000 0.73925(6) 0.0289(2) Uani 0.75 2 d S T P
Se1 Se 0.41143(3) 0.750000 0.73925(6) 0.0289(2) Uani 0.25 2 d S T P
Br2 Br 0.29971(3) 0.49657(6) 0.63816(5) 0.02877(17) Uani 0.75 1 d . . P
Se2 Se 0.29971(3) 0.49657(6) 0.63816(5) 0.02877(17) Uani 0.25 1 d . . P
Br3 Br 0.18944(4) 0.750000 0.53715(6) 0.0278(2) Uani 0.75 2 d S T P
Se3 Se 0.18944(4) 0.750000 0.53715(6) 0.0278(2) Uani 0.25 2 d S T P
C1 C 0.3676(4) 0.750000 0.5089(6) 0.032(2) Uani 1 2 d S T P
C2 C 0.3785(3) 0.4738(6) 0.8543(5) 0.0354(16) Uani 1 1 d . . .
N2 N 0.4208(2) 0.3998(5) 0.8740(4) 0.0436(15) Uani 1 1 d . . .
N1 N 0.4070(4) 0.750000 0.4459(6) 0.054(2) Uani 1 2 d S T P
Mn1 Mn 0.500000 0.250000 0.87469(12) 0.0183(4) Uani 1 4 d S T P
O1 O 0.500000 0.250000 0.7114(6) 0.062(3) Uani 1 4 d S T P
O2 O 0.500000 0.250000 1.0349(6) 0.094(5) Uani 1 4 d S T P
Cs1 Cs 0.500000 1.0104(2) 0.43955(19) 0.0879(8) Uani 0.4078 2 d S T P

loop_
_atom_site_aniso_label
_atom_site_aniso_U_11
_atom_site_aniso_U_22
_atom_site_aniso_U_33
_atom_site_aniso_U_23
_atom_site_aniso_U_13
_atom_site_aniso_U_12
Mo1 0.0122(3) 0.0210(4) 0.0179(3) 0.000 0.0008(2) 0.000
Mo2 0.0132(2) 0.0194(3) 0.0215(3) 0.0019(2) -0.00121(17) 0.00363(18)
Br1 0.0105(3) 0.0419(5) 0.0343(5) 0.000 -0.0002(3) 0.000
Se1 0.0105(3) 0.0419(5) 0.0343(5) 0.000 -0.0002(3) 0.000
Br2 0.0307(3) 0.0240(3) 0.0316(4) -0.0067(3) 0.0038(2) 0.0043(2)
Se2 0.0307(3) 0.0240(3) 0.0316(4) -0.0067(3) 0.0038(2) 0.0043(2)
Br3 0.0231(4) 0.0404(6) 0.0199(4) 0.000 -0.0066(3) 0.000
Se3 0.0231(4) 0.0404(6) 0.0199(4) 0.000 -0.0066(3) 0.000
C1 0.020(4) 0.037(6) 0.041(6) 0.000 0.007(4) 0.000
C2 0.031(3) 0.038(4) 0.038(4) 0.007(3) 0.008(3) 0.003(3)
N2 0.028(3) 0.033(3) 0.069(4) 0.017(3) 0.007(3) 0.018(2)
N1 0.050(5) 0.061(7) 0.051(6) 0.000 0.014(4) 0.000
Mn1 0.0120(7) 0.0165(9) 0.0264(10) 0.000 0.000 0.000
O1 0.033(5) 0.116(10) 0.036(6) 0.000 0.000 0.000
O2 0.037(5) 0.229(17) 0.015(5) 0.000 0.000 0.000
Cs1 0.0552(10) 0.0394(11) 0.169(2) 0.0048(14) 0.000 0.000

loop_
_atom_type_symbol
_atom_type_description
_atom_type_scat_dispersion_real
_atom_type_scat_dispersion_imag
_atom_type_scat_source
C C 0.0033 0.0016 'International Tables Vol C Tables 4.2.6.8 and 6.1.1.4'
Br Br -0.2901 2.4595 'International Tables Vol C Tables 4.2.6.8 and 6.1.1.4'
Cs Cs -0.3680 2.1192 'International Tables Vol C Tables 4.2.6.8 and 6.1.1.4'
Mn Mn 0.3368 0.7283 'International Tables Vol C Tables 4.2.6.8 and 6.1.1.4'
Mo Mo -1.6832 0.6857 'International Tables Vol C Tables 4.2.6.8 and 6.1.1.4'
N N 0.0061 0.0033 'International Tables Vol C Tables 4.2.6.8 and 6.1.1.4'
O O 0.0106 0.0060 'International Tables Vol C Tables 4.2.6.8 and 6.1.1.4'
Se Se -0.0929 2.2259 'International Tables Vol C Tables 4.2.6.8 and 6.1.1.4'

loop_
_geom_angle_atom_site_label_1
_geom_angle_atom_site_label_2
_geom_angle_atom_site_label_3
_geom_angle
_geom_angle_site_symmetry_1
_geom_angle_site_symmetry_3
C1 Mo1 Br1 87.3(2) . .
C1 Mo1 Br3 94.2(2) . .
Br1 Mo1 Br3 178.51(4) . .
C1 Mo1 Br2 90.923(18) . 11_575
Br1 Mo1 Br2 90.414(17) . 11_575
Br3 Mo1 Br2 89.562(17) . 11_575
C1 Mo1 Br2 90.924(18) . .
Br1 Mo1 Br2 90.414(17) . .
Br3 Mo1 Br2 89.563(17) . .
Br2 Mo1 Br2 178.01(3) 11_575 .
C1 Mo1 Mo2 132.42(15) . .
Br1 Mo1 Mo2 59.28(2) . .
Br3 Mo1 Mo2 119.50(3) . .
Br2 Mo1 Mo2 119.51(3) 11_575 .
Br2 Mo1 Mo2 59.519(19) . .
C1 Mo1 Mo2 132.42(15) . 11_575
Br1 Mo1 Mo2 59.28(2) . 11_575
Br3 Mo1 Mo2 119.50(3) . 11_575
Br2 Mo1 Mo2 59.519(19) 11_575 11_575
Br2 Mo1 Mo2 119.51(3) . 11_575
Mo2 Mo1 Mo2 60.00(3) . 11_575
C1 Mo1 Mo2 137.57(14) . 7_546
Br1 Mo1 Mo2 119.35(3) . 7_546
Br3 Mo1 Mo2 59.43(2) . 7_546
Br2 Mo1 Mo2 118.84(2) 11_575 7_546
Br2 Mo1 Mo2 59.203(17) . 7_546
Mo2 Mo1 Mo2 60.07(2) . 7_546
Mo2 Mo1 Mo2 89.90(2) 11_575 7_546
C1 Mo1 Mo2 137.57(14) . 13_566
Br1 Mo1 Mo2 119.35(3) . 13_566
Br3 Mo1 Mo2 59.43(2) . 13_566
Br2 Mo1 Mo2 59.203(17) 11_575 13_566
Br2 Mo1 Mo2 118.84(2) . 13_566
Mo2 Mo1 Mo2 89.90(2) . 13_566
Mo2 Mo1 Mo2 60.07(2) 11_575 13_566
Mo2 Mo1 Mo2 59.63(2) 7_546 13_566
C2 Mo2 Br1 87.70(15) . .
C2 Mo2 Br2 93.51(15) . 7_546
Br1 Mo2 Br2 178.79(3) . 7_546
C2 Mo2 Br3 92.59(17) . 13_566
Br1 Mo2 Br3 90.35(3) . 13_566
Br2 Mo2 Br3 89.63(2) 7_546 13_566
C2 Mo2 Br2 89.04(17) . .
Br1 Mo2 Br2 90.50(2) . .
Br2 Mo2 Br2 89.49(3) 7_546 .
Br3 Mo2 Br2 178.19(3) 13_566 .
C2 Mo2 Mo2 133.89(17) . 11_575
Br1 Mo2 Mo2 59.282(13) . 11_575
Br2 Mo2 Mo2 119.731(17) 7_546 11_575
Br3 Mo2 Mo2 59.546(14) 13_566 11_575
Br2 Mo2 Mo2 119.666(18) . 11_575
C2 Mo2 Mo1 131.49(16) . .
Br1 Mo2 Mo1 59.27(2) . .
Br2 Mo2 Mo1 119.74(2) 7_546 .
Br3 Mo2 Mo1 119.54(2) 13_566 .
Br2 Mo2 Mo1 59.671(19) . .
Mo2 Mo2 Mo1 60.002(13) 11_575 .
C2 Mo2 Mo2 135.92(17) . 7_546
Br1 Mo2 Mo2 119.51(3) . 7_546
Br2 Mo2 Mo2 59.50(2) 7_546 7_546
Br3 Mo2 Mo2 118.90(3) 13_566 7_546
Br2 Mo2 Mo2 59.309(19) . 7_546
Mo2 Mo2 Mo2 90.0 11_575 7_546
Mo1 Mo2 Mo2 60.239(19) . 7_546
C2 Mo2 Mo1 138.39(16) . 13_566
Br1 Mo2 Mo1 119.46(2) . 13_566
Br2 Mo2 Mo1 59.547(18) 7_546 13_566
Br3 Mo2 Mo1 59.20(2) 13_566 13_566
Br2 Mo2 Mo1 119.00(2) . 13_566
Mo2 Mo2 Mo1 60.184(12) 11_575 13_566
Mo1 Mo2 Mo1 90.10(2) . 13_566
Mo2 Mo2 Mo1 59.692(19) 7_546 13_566
Mo1 Br1 Mo2 61.44(2) . .
Mo1 Br1 Mo2 61.44(2) . 11_575
Mo2 Br1 Mo2 61.44(3) . 11_575
Mo1 Br1 Cs1 91.19(3) . 10_556
Mo2 Br1 Cs1 103.95(3) . 10_556
Mo2 Br1 Cs1 152.41(3) 11_575 10_556
Mo1 Br1 Cs1 91.19(3) . 9_676
Mo2 Br1 Cs1 152.41(3) . 9_676
Mo2 Br1 Cs1 103.95(3) 11_575 9_676
Cs1 Br1 Cs1 78.34(6) 10_556 9_676
Mo2 Br2 Mo2 61.19(2) 7_546 .
Mo2 Br2 Mo1 61.25(2) 7_546 .
Mo2 Br2 Mo1 60.81(2) . .
Mo2 Br2 Cs1 147.65(4) 7_546 10_556
Mo2 Br2 Cs1 99.13(4) . 10_556
Mo1 Br2 Cs1 87.05(3) . 10_556
Mo1 Br3 Mo2 61.37(2) . 13_566
Mo1 Br3 Mo2 61.37(2) . 7_546
Mo2 Br3 Mo2 60.91(3) 13_566 7_546
N1 C1 Mo1 174.7(7) . .
N1 C1 Cs1 71.1(4) . 9_676
Mo1 C1 Cs1 105.2(2) . 9_676
N1 C1 Cs1 71.1(4) . 10_556
Mo1 C1 Cs1 105.2(2) . 10_556
Cs1 C1 Cs1 84.95(16) 9_676 10_556
N1 C1 Cs1 50.7(2) . .
Mo1 C1 Cs1 126.82(18) . .
Cs1 C1 Cs1 25.84(9) 9_676 .
Cs1 C1 Cs1 92.24(16) 10_556 .
N1 C1 Cs1 50.7(2) . 2_665
Mo1 C1 Cs1 126.82(18) . 2_665
Cs1 C1 Cs1 92.24(16) 9_676 2_665
Cs1 C1 Cs1 25.84(9) 10_556 2_665
Cs1 C1 Cs1 88.12(16) . 2_665
N2 C2 Mo2 172.4(5) . .
C2 N2 Mn1 166.4(6) . .
C1 N1 Cs1 113.1(3) . .
C1 N1 Cs1 113.1(3) . 2_665
Cs1 N1 Cs1 111.4(2) . 2_665
C1 N1 Cs1 90.3(4) . 9_676
Cs1 N1 Cs1 29.00(10) . 9_676
Cs1 N1 Cs1 107.8(2) 2_665 9_676
C1 N1 Cs1 90.3(4) . 10_556
Cs1 N1 Cs1 107.8(2) . 10_556
Cs1 N1 Cs1 29.00(10) 2_665 10_556
Cs1 N1 Cs1 91.1(2) 9_676 10_556
N2 Mn1 N2 90.4(3) . 12_655
N2 Mn1 N2 89.6(3) . 11_565
N2 Mn1 N2 179.5(3) 12_655 11_565
N2 Mn1 N2 179.5(3) . 2_655
N2 Mn1 N2 89.6(3) 12_655 2_655
N2 Mn1 N2 90.4(3) 11_565 2_655
N2 Mn1 O2 90.24(16) . .
N2 Mn1 O2 90.24(16) 12_655 .
N2 Mn1 O2 90.24(16) 11_565 .
N2 Mn1 O2 90.24(16) 2_655 .
N2 Mn1 O1 89.76(16) . .
N2 Mn1 O1 89.76(16) 12_655 .
N2 Mn1 O1 89.76(16) 11_565 .
N2 Mn1 O1 89.76(16) 2_655 .
O2 Mn1 O1 180.0 . .
Mn1 O1 Cs1 127.99(13) . 9_666
Mn1 O1 Cs1 127.99(13) . 10_556
Cs1 O1 Cs1 104.0(3) 9_666 10_556
Cs1 Cs1 N1 82.45(19) 9_676 .
Cs1 Cs1 N1 82.45(19) 9_676 2_665
N1 Cs1 N1 68.5(2) . 2_665
Cs1 Cs1 O1 120.7(2) 9_676 9_666
N1 Cs1 O1 50.62(16) . 9_666
N1 Cs1 O1 50.62(16) 2_665 9_666
Cs1 Cs1 N1 68.55(17) 9_676 9_676
N1 Cs1 N1 151.00(10) . 9_676
N1 Cs1 N1 106.3(2) 2_665 9_676
O1 Cs1 N1 147.73(12) 9_666 9_676
Cs1 Cs1 N1 68.55(17) 9_676 10_566
N1 Cs1 N1 106.3(2) . 10_566
N1 Cs1 N1 151.00(10) 2_665 10_566
O1 Cs1 N1 147.73(12) 9_666 10_566
N1 Cs1 N1 63.8(2) 9_676 10_566
Cs1 Cs1 C1 83.76(17) 9_676 9_676
N1 Cs1 C1 162.32(19) . 9_676
N1 Cs1 C1 98.77(15) 2_665 9_676
O1 Cs1 C1 130.74(12) 9_666 9_676
N1 Cs1 C1 18.61(16) 9_676 9_676
N1 Cs1 C1 78.68(16) 10_566 9_676
Cs1 Cs1 C1 83.76(17) 9_676 10_566
N1 Cs1 C1 98.77(15) . 10_566
N1 Cs1 C1 162.32(19) 2_665 10_566
O1 Cs1 C1 130.74(12) 9_666 10_566
N1 Cs1 C1 78.68(16) 9_676 10_566
N1 Cs1 C1 18.61(16) 10_566 10_566
C1 Cs1 C1 90.65(17) 9_676 10_566
Cs1 Cs1 C1 70.40(16) 9_676 2_665
N1 Cs1 C1 78.34(16) . 2_665
N1 Cs1 C1 16.15(15) 2_665 2_665
O1 Cs1 C1 66.76(14) 9_666 2_665
N1 Cs1 C1 91.47(14) 9_676 2_665
N1 Cs1 C1 137.54(18) 10_566 2_665
C1 Cs1 C1 86.65(15) 9_676 2_665
C1 Cs1 C1 154.16(9) 10_566 2_665
Cs1 Cs1 C1 70.40(16) 9_676 .
N1 Cs1 C1 16.15(15) . .
N1 Cs1 C1 78.34(16) 2_665 .
O1 Cs1 C1 66.76(14) 9_666 .
N1 Cs1 C1 137.54(18) 9_676 .
N1 Cs1 C1 91.47(14) 10_566 .
C1 Cs1 C1 154.16(9) 9_676 .
C1 Cs1 C1 86.65(15) 10_566 .
C1 Cs1 C1 84.74(17) 2_665 .
Cs1 Cs1 Br1 135.20(13) 9_676 10_566
N1 Cs1 Br1 106.78(14) . 10_566
N1 Cs1 Br1 142.14(17) 2_665 10_566
O1 Cs1 Br1 96.15(12) 9_666 10_566
N1 Cs1 Br1 94.36(11) 9_676 10_566
N1 Cs1 Br1 66.79(12) 10_566 10_566
C1 Cs1 Br1 90.81(11) 9_676 10_566
C1 Cs1 Br1 51.78(13) 10_566 10_566
C1 Cs1 Br1 153.83(14) 2_665 10_566
C1 Cs1 Br1 107.32(11) . 10_566
Cs1 Cs1 Br1 135.20(13) 9_676 9_676
N1 Cs1 Br1 142.14(17) . 9_676
N1 Cs1 Br1 106.78(14) 2_665 9_676
O1 Cs1 Br1 96.15(12) 9_666 9_676
N1 Cs1 Br1 66.79(12) 9_676 9_676
N1 Cs1 Br1 94.36(11) 10_566 9_676
C1 Cs1 Br1 51.78(13) 9_676 9_676
C1 Cs1 Br1 90.81(11) 10_566 9_676
C1 Cs1 Br1 107.32(11) 2_665 9_676
C1 Cs1 Br1 153.83(14) . 9_676
Br1 Cs1 Br1 52.85(4) 10_566 9_676

loop_
_geom_bond_atom_site_label_1
_geom_bond_atom_site_label_2
_geom_bond_distance
_geom_bond_site_symmetry_2
Mo1 C1 2.191(8) .
Mo1 Br1 2.5819(9) .
Mo1 Br3 2.5962(9) .
Mo1 Br2 2.6084(6) 11_575
Mo1 Br2 2.6084(6) .
Mo1 Mo2 2.6382(7) .
Mo1 Mo2 2.6382(7) 11_575
Mo1 Mo2 2.6528(6) 7_546
Mo1 Mo2 2.6528(6) 13_566
Mo2 C2 2.198(6) .
Mo2 Br1 2.5822(7) .
Mo2 Br2 2.5991(7) 7_546
Mo2 Br3 2.6023(9) 13_566
Mo2 Br2 2.6043(8) .
Mo2 Mo2 2.6380(10) 11_575
Mo2 Mo2 2.6483(8) 7_546
Br1 Cs1 3.904(2) 10_556
Br1 Cs1 3.904(2) 9_676
Br2 Cs1 4.0764(9) 10_556
C1 N1 1.166(10) .
C1 Cs1 3.652(6) 9_676
C1 Cs1 3.652(6) 10_556
C1 Cs1 3.853(5) .
C1 Cs1 3.853(5) 2_665
C2 N2 1.159(7) .
N2 Mn1 2.188(5) .
N1 Cs1 3.243(5) .
N1 Cs1 3.243(5) 2_665
N1 Cs1 3.454(6) 9_676
N1 Cs1 3.454(6) 10_556
Mn1 O2 2.221(9) .
Mn1 O1 2.263(9) .
O1 Cs1 3.400(6) 9_666
O1 Cs1 3.400(6) 10_556
Cs1 Cs1 1.689(5) 9_676
